data_7131996
loop_
_publ_author_name
'BARRIOS MORENO, LEONI ALEJANDRA ALEJANDRA'
'Teat, Simon'
'Roubeau, Olivier'
'Aromi, Guillem'

_publ_section_title
;
 A Supramolecular Helicate with Two Independent Fe(II) Switchable Centres
 and a [Fe(anilate)3]3&#x2212; Guest
;
_journal_name_full 'Chemical Communications'
_journal_paper_doi 10.1039/D3CC02278A
_journal_year 2023
_chemical_formula_moiety 'C84 H60 Fe2 N18, C18 H6 Fe O12, B F4'
_chemical_formula_sum 'C102 H66 B F4 Fe3 N18 O12'
_chemical_formula_weight 1990.08
_space_group_crystal_system cubic
_space_group_IT_number 198
_space_group_name_Hall 'P 2ac 2ab 3'
_space_group_name_H-M_alt 'P 21 3'
_atom_sites_solution_hydrogens mixed
_audit_creation_method SHELXL-2017/1
_audit_update_record
;
2023-07-19 deposited with the CCDC.	2023-08-03 downloaded from the CCDC.
;
_cell_angle_alpha 90
_cell_angle_beta 90
_cell_angle_gamma 90
_cell_formula_units_Z 4
_cell_length_a 21.626(3)
_cell_length_b 21.626(3)
_cell_length_c 21.626(3)
_cell_measurement_reflns_used 6518
_cell_measurement_temperature 200(2)
_cell_measurement_theta_max 33.89
_cell_measurement_theta_min 1.37
_cell_volume 10114(2)
_computing_cell_refinement XDS
_computing_data_collection 'autoPROC package'
_computing_data_reduction
;
autoPROC (Vonrhein, C., Flensburg, C., Keller, P., Sharff, A., Smart, O., Paciorek, W., Womack, T. & Bricogne, G. (2011). Acta Cryst. D67, 293-302)
XDS (Kabsch, W. (2010). Acta Cryst. D66, 125-132)
pointless (Evans, P.R. (2006). Acta Cryst. D62, 72-82)
aimless (Evans, P. R. and Murshudov, G. N., 2013)
ccp4 (Winn, M. D. et al., 2011)
;
_computing_structure_refinement 'SHELXL-2017/1 (Sheldrick, 2017)'
_computing_structure_solution 'SHELXT 2018/2 (Sheldrick, 2018)'
_diffrn_ambient_temperature 200(2)
_diffrn_measured_fraction_theta_full 0.999
_diffrn_measured_fraction_theta_max 0.999
_diffrn_measurement_device_type 'MD2M - Maatel + Dectris PILATUS 6M'
_diffrn_measurement_method '\w rotation'
_diffrn_radiation_monochromator 'silicon 111'
_diffrn_radiation_source 'ALBA XALOC beamline'
_diffrn_radiation_type synchrotron
_diffrn_radiation_wavelength 0.72932
_diffrn_reflns_av_R_equivalents 0.0560
_diffrn_reflns_av_unetI/netI 0.0220
_diffrn_reflns_Laue_measured_fraction_full 0.999
_diffrn_reflns_Laue_measured_fraction_max 0.999
_diffrn_reflns_limit_h_max 29
_diffrn_reflns_limit_h_min -29
_diffrn_reflns_limit_k_max 29
_diffrn_reflns_limit_k_min -29
_diffrn_reflns_limit_l_max 29
_diffrn_reflns_limit_l_min -29
_diffrn_reflns_number 165987
_diffrn_reflns_point_group_measured_fraction_full 0.999
_diffrn_reflns_point_group_measured_fraction_max 0.999
_diffrn_reflns_theta_full 29.523
_diffrn_reflns_theta_max 29.523
_diffrn_reflns_theta_min 1.933
_exptl_absorpt_coefficient_mu 0.532
_exptl_absorpt_correction_T_max 1.0
_exptl_absorpt_correction_T_min 0.94
_exptl_absorpt_correction_type multi-scan
_exptl_absorpt_process_details XDS/XSCALE
_exptl_crystal_colour 'dark orange'
_exptl_crystal_density_diffrn 1.307
_exptl_crystal_description block
_exptl_crystal_F_000 4076
_exptl_crystal_size_max 0.250
_exptl_crystal_size_mid 0.200
_exptl_crystal_size_min 0.200
_refine_diff_density_max 0.262
_refine_diff_density_min -0.323
_refine_diff_density_rms 0.042
_refine_ls_abs_structure_details
;
 Flack x determined using 3927 quotients [(I+)-(I-)]/[(I+)+(I-)]
 (Parsons, Flack and Wagner, Acta Cryst. B69 (2013) 249-259).
;
_refine_ls_abs_structure_Flack 0.066(3)
_refine_ls_extinction_coef 0.0049(4)
_refine_ls_extinction_expression Fc^*^=kFc[1+0.001xFc^2^\l^3^/sin(2\q)]^-1/4^
_refine_ls_extinction_method 'SHELXL-2017/1 (Sheldrick 2017)'
_refine_ls_goodness_of_fit_ref 1.063
_refine_ls_hydrogen_treatment mixed
_refine_ls_matrix_type full
_refine_ls_number_parameters 458
_refine_ls_number_reflns 8753
_refine_ls_number_restraints 84
_refine_ls_restrained_S_all 1.075
_refine_ls_R_factor_all 0.0312
_refine_ls_R_factor_gt 0.0310
_refine_ls_shift/su_max 0.001
_refine_ls_shift/su_mean 0.000
_refine_ls_structure_factor_coef Fsqd
_refine_ls_weighting_details 'w=1/[\s^2^(Fo^2^)+(0.0575P)^2^+0.7198P] where P=(Fo^2^+2Fc^2^)/3'
_refine_ls_weighting_scheme calc
_refine_ls_wR_factor_gt 0.0895
_refine_ls_wR_factor_ref 0.0897
_reflns_Friedel_coverage 0.859
_reflns_Friedel_fraction_full 0.998
_reflns_Friedel_fraction_max 0.998
_reflns_number_gt 8649
_reflns_number_total 8753
_reflns_threshold_expression 'I > 2\s(I)'
_cod_data_source_file d3cc02278a2.cif
_cod_data_source_block lb2205_fresh1_200Kd
_cod_original_cell_volume 10114(4)
_cod_database_code 7131996
_shelx_shelxl_version_number 2017/1
_shelx_space_group_comment
;
The symmetry employed for this shelxl refinement is uniquely defined
by the following loop, which should always be used as a source of
symmetry information in preference to the above space-group names.
They are only intended as comments.
;
_shelx_estimated_absorpt_t_min 0.878
_shelx_estimated_absorpt_t_max 0.901

loop_
_space_group_symop_operation_xyz
'x, y, z'
'-x+1/2, -y, z+1/2'
'-x, y+1/2, -z+1/2'
'x+1/2, -y+1/2, -z'
'z, x, y'
'z+1/2, -x+1/2, -y'
'-z+1/2, -x, y+1/2'
'-z, x+1/2, -y+1/2'
'y, z, x'
'-y, z+1/2, -x+1/2'
'y+1/2, -z+1/2, -x'
'-y+1/2, -z, x+1/2'

loop_
_atom_site_label
_atom_site_type_symbol
_atom_site_fract_x
_atom_site_fract_y
_atom_site_fract_z
_atom_site_U_iso_or_equiv
_atom_site_adp_type
_atom_site_occupancy
_atom_site_site_symmetry_order
_atom_site_calc_flag
_atom_site_refinement_flags_posn
_atom_site_refinement_flags_adp
_atom_site_refinement_flags_occupancy
_atom_site_disorder_assembly
_atom_site_disorder_group
Fe1 Fe 0.45208(2) 0.45208(2) 0.45208(2) 0.04454(11) Uani 1 3 d S T P . .
Fe2 Fe 0.16940(2) 0.16940(2) 0.16940(2) 0.04751(12) Uani 1 3 d S T P . .
N1 N 0.50906(8) 0.41826(8) 0.51685(8) 0.0493(3) Uani 1 1 d . . . . .
N2 N 0.39756(8) 0.38964(8) 0.48889(8) 0.0474(3) Uani 1 1 d . . . . .
N3 N 0.33742(8) 0.37401(8) 0.48435(8) 0.0480(3) Uani 1 1 d D . . . .
H3 H 0.3204(14) 0.3862(15) 0.4485(12) 0.072 Uiso 1 1 d D U . . .
N4 N 0.13392(8) 0.25475(9) 0.27754(8) 0.0498(3) Uani 1 1 d D . . . .
H4 H 0.1678(12) 0.2494(15) 0.2971(14) 0.075 Uiso 1 1 d D U . . .
N5 N 0.13255(8) 0.23690(8) 0.21787(8) 0.0494(3) Uani 1 1 d . . . . .
N6 N 0.10964(9) 0.20310(9) 0.10717(9) 0.0553(4) Uani 1 1 d . . . . .
C1 C 0.56748(10) 0.43497(11) 0.52785(11) 0.0571(5) Uani 1 1 d . . . . .
H1A H 0.586398 0.464297 0.501165 0.069 Uiso 1 1 calc R U . . .
C2 C 0.60169(11) 0.41122(13) 0.57673(14) 0.0679(6) Uani 1 1 d . . . . .
H2A H 0.642674 0.425224 0.584084 0.081 Uiso 1 1 calc R U . . .
C3 C 0.57531(13) 0.36690(14) 0.61457(14) 0.0717(6) Uani 1 1 d . . . . .
H3A H 0.598131 0.349576 0.647871 0.086 Uiso 1 1 calc R U . . .
C4 C 0.51506(12) 0.34813(12) 0.60318(13) 0.0654(6) Uani 1 1 d . . . . .
H4A H 0.496004 0.317463 0.628204 0.079 Uiso 1 1 calc R U . . .
C5 C 0.48320(10) 0.37508(9) 0.55445(10) 0.0515(4) Uani 1 1 d . . . . .
C6 C 0.41922(10) 0.36170(10) 0.53953(9) 0.0512(4) Uani 1 1 d . . . . .
C7 C 0.37276(11) 0.32714(11) 0.56800(10) 0.0560(4) Uani 1 1 d . . . . .
H7A H 0.376115 0.303089 0.604603 0.067 Uiso 1 1 calc R U . . .
C8 C 0.32103(10) 0.33528(10) 0.53182(9) 0.0519(4) Uani 1 1 d . . . . .
C9 C 0.21049(10) 0.32774(11) 0.50014(10) 0.0563(4) Uani 1 1 d . . . . .
H9A H 0.218344 0.355833 0.467286 0.068 Uiso 1 1 calc R U . . .
C10 C 0.25854(11) 0.31030(11) 0.53906(9) 0.0553(4) Uani 1 1 d . . . . .
C11 C 0.24659(14) 0.26831(14) 0.58693(13) 0.0716(6) Uani 1 1 d . . . . .
H11A H 0.279111 0.255082 0.613326 0.086 Uiso 1 1 calc R U . . .
C12 C 0.18687(16) 0.24611(18) 0.59560(15) 0.0889(9) Uani 1 1 d . . . . .
H12A H 0.178700 0.217978 0.628334 0.107 Uiso 1 1 calc R U . . .
C13 C 0.13966(14) 0.26438(18) 0.55744(14) 0.0828(9) Uani 1 1 d . . . . .
H13A H 0.098950 0.249426 0.564426 0.099 Uiso 1 1 calc R U . . .
C14 C 0.15090(11) 0.30459(13) 0.50861(11) 0.0631(5) Uani 1 1 d . . . . .
C15 C 0.11609(10) 0.30551(11) 0.40016(10) 0.0573(5) Uani 1 1 d . . . . .
H15A H 0.155971 0.290401 0.389632 0.069 Uiso 1 1 calc R U . . .
C16 C 0.10274(11) 0.31870(13) 0.46210(11) 0.0640(6) Uani 1 1 d . . . . .
C17 C 0.04479(13) 0.34185(19) 0.47689(15) 0.0873(9) Uani 1 1 d . . . . .
H17A H 0.034663 0.350442 0.518767 0.105 Uiso 1 1 calc R U . . .
C18 C 0.00186(14) 0.3524(2) 0.43101(16) 0.0943(11) Uani 1 1 d . . . . .
H18A H -0.037228 0.369530 0.441436 0.113 Uiso 1 1 calc R U . . .
C19 C 0.01497(12) 0.33839(17) 0.36972(14) 0.0788(8) Uani 1 1 d . . . . .
H19A H -0.015161 0.345366 0.338523 0.095 Uiso 1 1 calc R U . . .
C20 C 0.07303(10) 0.31383(12) 0.35413(11) 0.0590(5) Uani 1 1 d . . . . .
C21 C 0.08483(9) 0.29210(10) 0.29073(10) 0.0534(4) Uani 1 1 d . . . . .
C22 C 0.05038(10) 0.29740(11) 0.23732(11) 0.0573(5) Uani 1 1 d . . . . .
H22A H 0.013217 0.320126 0.231684 0.069 Uiso 1 1 calc R U . . .
C23 C 0.08172(10) 0.26235(10) 0.19353(10) 0.0530(4) Uani 1 1 d . . . . .
C24 C 0.06934(11) 0.24592(11) 0.12941(11) 0.0575(5) Uani 1 1 d . . . . .
C25 C 0.02175(14) 0.27021(14) 0.09484(13) 0.0731(7) Uani 1 1 d . . . . .
H25A H -0.005998 0.299362 0.112448 0.088 Uiso 1 1 calc R U . . .
C26 C 0.01497(18) 0.25151(17) 0.03405(15) 0.0892(10) Uani 1 1 d . . . . .
H26A H -0.017689 0.267277 0.009263 0.107 Uiso 1 1 calc R U . . .
C27 C 0.05659(17) 0.20950(17) 0.01014(14) 0.0867(9) Uani 1 1 d . . . . .
H27A H 0.053595 0.196870 -0.031826 0.104 Uiso 1 1 calc R U . . .
C28 C 0.10268(13) 0.18588(13) 0.04762(12) 0.0683(6) Uani 1 1 d . . . . .
H28A H 0.130536 0.156384 0.030777 0.082 Uiso 1 1 calc R U . . .
Fe3 Fe 0.31179(2) 0.31179(2) 0.31179(2) 0.05287(13) Uani 1 3 d S T P . .
O1 O 0.27878(7) 0.38062(7) 0.36453(6) 0.0499(3) Uani 1 1 d . . . . .
O2 O 0.24794(7) 0.34293(7) 0.25309(7) 0.0534(3) Uani 1 1 d . . . . .
O3 O 0.10771(12) 0.50684(15) 0.23339(11) 0.1094(10) Uani 1 1 d . U . . .
O4 O 0.13323(13) 0.54162(14) 0.35071(11) 0.1063(10) Uani 1 1 d . U . . .
C29 C 0.23445(9) 0.41196(10) 0.33824(9) 0.0502(4) Uani 1 1 d . . . . .
C30 C 0.21822(9) 0.39147(10) 0.27346(9) 0.0522(4) Uani 1 1 d . . . . .
C31 C 0.17620(12) 0.42280(14) 0.23918(11) 0.0663(6) Uani 1 1 d . . . . .
H31A H 0.167433 0.409166 0.198354 0.080 Uiso 1 1 calc R U . . .
C32 C 0.14487(12) 0.47560(16) 0.26277(12) 0.0752(7) Uani 1 1 d . U . . .
C33 C 0.15992(12) 0.49602(15) 0.33046(13) 0.0719(7) Uani 1 1 d . U . . .
C34 C 0.20478(10) 0.46057(12) 0.36440(10) 0.0592(5) Uani 1 1 d . . . . .
H34A H 0.213798 0.471439 0.405993 0.071 Uiso 1 1 calc R U . . .
B1 B -0.1066(10) 0.3922(8) 0.1073(9) 0.0751(15) Uani 0.3333 1 d D U P A -1
F1 F -0.0713(15) 0.3846(9) 0.1598(10) 0.101(5) Uani 0.3333 1 d D U P A -1
F2 F -0.0681(13) 0.4121(6) 0.0604(10) 0.152(6) Uani 0.3333 1 d D U P A -1
F3 F -0.1505(8) 0.4368(10) 0.1129(13) 0.121(7) Uani 0.3333 1 d D U P A -1
F4 F -0.1303(10) 0.3371(7) 0.0883(11) 0.117(6) Uani 0.3333 1 d D U P A -1

loop_
_atom_site_aniso_label
_atom_site_aniso_U_11
_atom_site_aniso_U_22
_atom_site_aniso_U_33
_atom_site_aniso_U_23
_atom_site_aniso_U_13
_atom_site_aniso_U_12
Fe1 0.04454(11) 0.04454(11) 0.04454(11) 0.00183(10) 0.00183(10) 0.00183(10)
Fe2 0.04751(12) 0.04751(12) 0.04751(12) 0.00136(10) 0.00136(10) 0.00136(10)
N1 0.0480(8) 0.0494(8) 0.0504(8) 0.0014(6) -0.0004(6) 0.0039(6)
N2 0.0462(7) 0.0496(8) 0.0465(7) 0.0028(6) 0.0024(6) 0.0003(6)
N3 0.0474(8) 0.0517(8) 0.0450(7) 0.0018(6) 0.0031(6) -0.0019(6)
N4 0.0461(8) 0.0559(9) 0.0475(8) 0.0004(7) 0.0040(6) 0.0014(7)
N5 0.0483(8) 0.0519(8) 0.0480(8) 0.0019(6) 0.0020(6) 0.0028(6)
N6 0.0568(9) 0.0574(9) 0.0517(8) 0.0022(7) -0.0035(7) 0.0020(7)
C1 0.0487(9) 0.0589(11) 0.0638(11) 0.0058(9) -0.0028(8) 0.0045(8)
C2 0.0520(11) 0.0697(14) 0.0819(16) 0.0111(12) -0.0128(11) 0.0038(10)
C3 0.0638(13) 0.0748(15) 0.0765(15) 0.0180(13) -0.0176(12) 0.0071(11)
C4 0.0650(13) 0.0648(12) 0.0665(13) 0.0156(10) -0.0090(11) 0.0023(10)
C5 0.0528(9) 0.0507(9) 0.0511(9) 0.0039(8) -0.0016(8) 0.0036(8)
C6 0.0543(10) 0.0515(9) 0.0480(9) 0.0049(8) -0.0003(7) 0.0003(8)
C7 0.0619(11) 0.0575(10) 0.0485(9) 0.0065(8) 0.0010(8) -0.0044(9)
C8 0.0585(10) 0.0530(9) 0.0441(8) 0.0000(7) 0.0056(7) -0.0036(8)
C9 0.0545(10) 0.0656(12) 0.0487(9) -0.0020(8) 0.0120(8) -0.0081(9)
C10 0.0597(11) 0.0596(10) 0.0468(9) -0.0020(8) 0.0092(8) -0.0075(9)
C11 0.0738(15) 0.0820(16) 0.0590(12) 0.0141(12) 0.0046(11) -0.0149(13)
C12 0.0819(18) 0.113(2) 0.0717(16) 0.0268(17) 0.0094(14) -0.0277(18)
C13 0.0650(14) 0.118(2) 0.0654(14) 0.0095(15) 0.0152(12) -0.0259(15)
C14 0.0549(11) 0.0812(15) 0.0533(10) -0.0077(10) 0.0148(9) -0.0102(10)
C15 0.0473(9) 0.0678(12) 0.0569(10) -0.0046(9) 0.0132(8) -0.0026(8)
C16 0.0502(10) 0.0844(16) 0.0573(11) -0.0076(11) 0.0139(9) -0.0075(10)
C17 0.0603(13) 0.132(3) 0.0695(15) -0.0212(17) 0.0212(12) 0.0041(16)
C18 0.0568(13) 0.140(3) 0.087(2) -0.022(2) 0.0189(13) 0.0200(17)
C19 0.0511(11) 0.110(2) 0.0749(15) -0.0131(15) 0.0049(11) 0.0161(13)
C20 0.0454(9) 0.0697(13) 0.0618(11) -0.0062(10) 0.0099(8) -0.0001(9)
C21 0.0459(9) 0.0578(10) 0.0567(10) -0.0027(8) 0.0055(8) 0.0009(8)
C22 0.0489(9) 0.0591(11) 0.0640(11) -0.0003(9) 0.0006(9) 0.0070(8)
C23 0.0507(9) 0.0533(10) 0.0551(10) 0.0036(8) -0.0021(8) 0.0038(8)
C24 0.0567(11) 0.0602(11) 0.0557(10) 0.0041(9) -0.0044(9) 0.0049(9)
C25 0.0736(15) 0.0779(16) 0.0680(14) 0.0019(12) -0.0130(12) 0.0213(13)
C26 0.096(2) 0.102(2) 0.0698(16) 0.0000(16) -0.0269(15) 0.0275(18)
C27 0.101(2) 0.101(2) 0.0587(13) -0.0081(14) -0.0223(14) 0.0228(18)
C28 0.0739(14) 0.0759(15) 0.0550(11) -0.0050(11) -0.0074(10) 0.0104(12)
Fe3 0.05287(13) 0.05287(13) 0.05287(13) -0.00045(11) -0.00045(11) -0.00045(11)
O1 0.0508(7) 0.0546(7) 0.0444(6) 0.0000(5) -0.0014(5) 0.0055(6)
O2 0.0581(8) 0.0532(7) 0.0488(7) -0.0018(6) -0.0006(6) 0.0054(6)
O3 0.0956(16) 0.152(2) 0.0804(13) -0.0292(15) -0.0278(12) 0.0692(17)
O4 0.1086(17) 0.130(2) 0.0803(13) -0.0347(14) -0.0256(13) 0.0663(17)
C29 0.0455(8) 0.0590(10) 0.0461(9) 0.0007(8) 0.0005(7) -0.0002(7)
C30 0.0489(9) 0.0601(11) 0.0476(9) -0.0023(8) 0.0011(7) 0.0003(8)
C31 0.0586(12) 0.0876(16) 0.0527(10) -0.0103(10) -0.0074(9) 0.0156(11)
C32 0.0607(12) 0.104(2) 0.0607(12) -0.0126(13) -0.0090(10) 0.0288(13)
C33 0.0616(12) 0.0911(18) 0.0630(12) -0.0144(12) -0.0064(10) 0.0229(12)
C34 0.0537(10) 0.0733(13) 0.0506(10) -0.0085(9) -0.0015(8) 0.0085(10)
B1 0.093(11) 0.066(8) 0.067(8) -0.003(7) -0.001(5) 0.024(5)
F1 0.111(11) 0.107(8) 0.084(6) -0.010(6) -0.020(5) 0.039(8)
F2 0.170(11) 0.171(12) 0.113(7) 0.043(9) 0.040(7) 0.008(11)
F3 0.093(8) 0.096(7) 0.175(15) -0.049(9) -0.053(7) 0.040(6)
F4 0.139(10) 0.082(5) 0.130(13) -0.026(6) -0.022(7) 0.014(5)

loop_
_atom_type_symbol
_atom_type_description
_atom_type_scat_dispersion_real
_atom_type_scat_dispersion_imag
_atom_type_scat_source
C C 0.0034 0.0017 'XDisp Program in WinGX L.J. Farrugia, J.Appl.Cryst. 2012,45,849-854'
H H 0.0000 0.0000 'XDisp Program in WinGX L.J. Farrugia, J.Appl.Cryst. 2012,45,849-854'
B B 0.0017 0.0007 'XDisp Program in WinGX L.J. Farrugia, J.Appl.Cryst. 2012,45,849-854'
N N 0.0066 0.0035 'XDisp Program in WinGX L.J. Farrugia, J.Appl.Cryst. 2012,45,849-854'
O O 0.0115 0.0065 'XDisp Program in WinGX L.J. Farrugia, J.Appl.Cryst. 2012,45,849-854'
F F 0.0186 0.0109 'XDisp Program in WinGX L.J. Farrugia, J.Appl.Cryst. 2012,45,849-854'
Fe Fe 0.3512 0.8903 'XDisp Program in WinGX L.J. Farrugia, J.Appl.Cryst. 2012,45,849-854'

loop_
_geom_angle_atom_site_label_1
_geom_angle_atom_site_label_2
_geom_angle_atom_site_label_3
_geom_angle
_geom_angle_site_symmetry_1
_geom_angle_site_symmetry_3
_geom_angle_publ_flag
N2 Fe1 N2 96.29(7) 9 5 ?
N2 Fe1 N2 96.29(7) 9 . ?
N2 Fe1 N2 96.29(7) 5 . ?
N2 Fe1 N1 172.60(7) 9 . ?
N2 Fe1 N1 90.70(7) 5 . ?
N2 Fe1 N1 80.49(7) . . ?
N2 Fe1 N1 90.70(7) 9 5 ?
N2 Fe1 N1 80.49(7) 5 5 ?
N2 Fe1 N1 172.60(7) . 5 ?
N1 Fe1 N1 92.85(7) . 5 ?
N2 Fe1 N1 80.49(7) 9 9 ?
N2 Fe1 N1 172.60(7) 5 9 ?
N2 Fe1 N1 90.70(7) . 9 ?
N1 Fe1 N1 92.85(7) . 9 ?
N1 Fe1 N1 92.85(7) 5 9 ?
N5 Fe2 N5 96.97(7) . 9 ?
N5 Fe2 N5 96.97(7) . 5 ?
N5 Fe2 N5 96.97(7) 9 5 ?
N5 Fe2 N6 172.04(7) . 9 ?
N5 Fe2 N6 80.01(7) 9 9 ?
N5 Fe2 N6 90.73(7) 5 9 ?
N5 Fe2 N6 90.73(7) . 5 ?
N5 Fe2 N6 172.04(7) 9 5 ?
N5 Fe2 N6 80.01(7) 5 5 ?
N6 Fe2 N6 92.62(8) 9 5 ?
N5 Fe2 N6 80.01(7) . . ?
N5 Fe2 N6 90.73(7) 9 . ?
N5 Fe2 N6 172.04(7) 5 . ?
N6 Fe2 N6 92.62(8) 9 . ?
N6 Fe2 N6 92.62(8) 5 . ?
C1 N1 C5 117.96(19) . . ?
C1 N1 Fe1 127.41(15) . . ?
C5 N1 Fe1 114.58(14) . . ?
C6 N2 N3 106.55(16) . . ?
C6 N2 Fe1 115.68(14) . . ?
N3 N2 Fe1 136.34(13) . . ?
N2 N3 C8 110.38(17) . . ?
N2 N3 H3 113(2) . . ?
C8 N3 H3 136(2) . . ?
N5 N4 C21 110.66(18) . . ?
N5 N4 H4 117(2) . . ?
C21 N4 H4 130(2) . . ?
C23 N5 N4 106.10(17) . . ?
C23 N5 Fe2 115.41(15) . . ?
N4 N5 Fe2 135.60(14) . . ?
C28 N6 C24 117.0(2) . . ?
C28 N6 Fe2 127.80(17) . . ?
C24 N6 Fe2 115.06(15) . . ?
N1 C1 C2 122.6(2) . . ?
N1 C1 H1A 118.7 . . ?
C2 C1 H1A 118.7 . . ?
C3 C2 C1 119.1(2) . . ?
C3 C2 H2A 120.4 . . ?
C1 C2 H2A 120.4 . . ?
C2 C3 C4 119.0(2) . . ?
C2 C3 H3A 120.5 . . ?
C4 C3 H3A 120.5 . . ?
C3 C4 C5 118.6(2) . . ?
C3 C4 H4A 120.7 . . ?
C5 C4 H4A 120.7 . . ?
N1 C5 C4 122.6(2) . . ?
N1 C5 C6 113.38(18) . . ?
C4 C5 C6 124.0(2) . . ?
N2 C6 C7 110.58(19) . . ?
N2 C6 C5 115.27(18) . . ?
C7 C6 C5 134.10(19) . . ?
C8 C7 C6 105.43(18) . . ?
C8 C7 H7A 127.3 . . ?
C6 C7 H7A 127.3 . . ?
N3 C8 C7 107.07(18) . . ?
N3 C8 C10 122.96(19) . . ?
C7 C8 C10 129.97(19) . . ?
C10 C9 C14 120.9(2) . . ?
C10 C9 H9A 119.5 . . ?
C14 C9 H9A 119.5 . . ?
C9 C10 C11 119.1(2) . . ?
C9 C10 C8 121.70(19) . . ?
C11 C10 C8 119.2(2) . . ?
C12 C11 C10 119.7(3) . . ?
C12 C11 H11A 120.2 . . ?
C10 C11 H11A 120.2 . . ?
C13 C12 C11 120.7(3) . . ?
C13 C12 H12A 119.6 . . ?
C11 C12 H12A 119.6 . . ?
C12 C13 C14 120.5(2) . . ?
C12 C13 H13A 119.8 . . ?
C14 C13 H13A 119.8 . . ?
C13 C14 C9 119.1(2) . . ?
C13 C14 C16 121.5(2) . . ?
C9 C14 C16 119.1(2) . . ?
C20 C15 C16 121.8(2) . . ?
C20 C15 H15A 119.1 . . ?
C16 C15 H15A 119.1 . . ?
C17 C16 C15 118.7(3) . . ?
C17 C16 C14 123.6(2) . . ?
C15 C16 C14 117.6(2) . . ?
C18 C17 C16 120.2(3) . . ?
C18 C17 H17A 119.9 . . ?
C16 C17 H17A 119.9 . . ?
C17 C18 C19 120.9(3) . . ?
C17 C18 H18A 119.6 . . ?
C19 C18 H18A 119.6 . . ?
C18 C19 C20 119.6(3) . . ?
C18 C19 H19A 120.2 . . ?
C20 C19 H19A 120.2 . . ?
C15 C20 C19 118.8(2) . . ?
C15 C20 C21 121.01(19) . . ?
C19 C20 C21 120.0(2) . . ?
N4 C21 C22 107.12(19) . . ?
N4 C21 C20 121.3(2) . . ?
C22 C21 C20 131.3(2) . . ?
C21 C22 C23 105.20(19) . . ?
C21 C22 H22A 127.4 . . ?
C23 C22 H22A 127.4 . . ?
N5 C23 C22 110.92(19) . . ?
N5 C23 C24 115.19(19) . . ?
C22 C23 C24 133.8(2) . . ?
N6 C24 C25 123.2(2) . . ?
N6 C24 C23 112.66(19) . . ?
C25 C24 C23 124.2(2) . . ?
C24 C25 C26 118.9(3) . . ?
C24 C25 H25A 120.5 . . ?
C26 C25 H25A 120.5 . . ?
C27 C26 C25 118.7(3) . . ?
C27 C26 H26A 120.7 . . ?
C25 C26 H26A 120.7 . . ?
C26 C27 C28 119.6(3) . . ?
C26 C27 H27A 120.2 . . ?
C28 C27 H27A 120.2 . . ?
N6 C28 C27 122.6(3) . . ?
N6 C28 H28A 118.7 . . ?
C27 C28 H28A 118.7 . . ?
O2 Fe3 O2 90.46(6) 9 . ?
O2 Fe3 O2 90.46(6) 9 5 ?
O2 Fe3 O2 90.46(6) . 5 ?
O2 Fe3 O1 170.61(6) 9 . ?
O2 Fe3 O1 82.24(6) . . ?
O2 Fe3 O1 95.47(6) 5 . ?
O2 Fe3 O1 95.47(6) 9 5 ?
O2 Fe3 O1 170.61(6) . 5 ?
O2 Fe3 O1 82.24(6) 5 5 ?
O1 Fe3 O1 92.55(6) . 5 ?
O2 Fe3 O1 82.24(6) 9 9 ?
O2 Fe3 O1 95.47(6) . 9 ?
O2 Fe3 O1 170.61(6) 5 9 ?
O1 Fe3 O1 92.55(6) . 9 ?
O1 Fe3 O1 92.55(6) 5 9 ?
C29 O1 Fe3 113.52(13) . . ?
C30 O2 Fe3 113.42(13) . . ?
O1 C29 C34 124.67(19) . . ?
O1 C29 C30 115.00(18) . . ?
C34 C29 C30 120.30(19) . . ?
O2 C30 C31 123.2(2) . . ?
O2 C30 C29 115.70(18) . . ?
C31 C30 C29 121.1(2) . . ?
C30 C31 C32 121.7(2) . . ?
C30 C31 H31A 119.2 . . ?
C32 C31 H31A 119.2 . . ?
O3 C32 C31 124.6(3) . . ?
O3 C32 C33 117.7(3) . . ?
C31 C32 C33 117.6(2) . . ?
O4 C33 C34 124.4(2) . . ?
O4 C33 C32 117.7(2) . . ?
C34 C33 C32 117.9(2) . . ?
C29 C34 C33 121.3(2) . . ?
C29 C34 H34A 119.3 . . ?
C33 C34 H34A 119.3 . . ?
F3 B1 F4 112.6(16) . . ?
F3 B1 F1 113.6(17) . . ?
F4 B1 F1 110.6(13) . . ?
F3 B1 F2 105.4(12) . . ?
F4 B1 F2 106.1(14) . . ?
F1 B1 F2 108.0(15) . . ?

loop_
_geom_bond_atom_site_label_1
_geom_bond_atom_site_label_2
_geom_bond_distance
_geom_bond_site_symmetry_2
_geom_bond_publ_flag
Fe1 N2 1.9612(17) 9 ?
Fe1 N2 1.9612(17) 5 ?
Fe1 N2 1.9612(17) . ?
Fe1 N1 2.0040(17) . ?
Fe1 N1 2.0041(17) 5 ?
Fe1 N1 2.0041(17) 9 ?
Fe2 N5 1.9658(18) . ?
Fe2 N5 1.9658(18) 9 ?
Fe2 N5 1.9658(18) 5 ?
Fe2 N6 2.0033(18) 9 ?
Fe2 N6 2.0033(18) 5 ?
Fe2 N6 2.0033(18) . ?
N1 C1 1.335(3) . ?
N1 C5 1.359(3) . ?
N2 C6 1.336(3) . ?
N2 N3 1.347(2) . ?
N3 C8 1.371(3) . ?
N3 H3 0.90(2) . ?
N4 N5 1.347(2) . ?
N4 C21 1.364(3) . ?
N4 H4 0.85(2) . ?
N5 C23 1.337(3) . ?
N6 C28 1.349(3) . ?
N6 C24 1.360(3) . ?
C1 C2 1.389(3) . ?
C1 H1A 0.9500 . ?
C2 C3 1.383(4) . ?
C2 H2A 0.9500 . ?
C3 C4 1.387(4) . ?
C3 H3A 0.9500 . ?
C4 C5 1.387(3) . ?
C4 H4A 0.9500 . ?
C5 C6 1.450(3) . ?
C6 C7 1.396(3) . ?
C7 C8 1.376(3) . ?
C7 H7A 0.9500 . ?
C8 C10 1.464(3) . ?
C9 C10 1.389(3) . ?
C9 C14 1.395(3) . ?
C9 H9A 0.9500 . ?
C10 C11 1.401(3) . ?
C11 C12 1.390(4) . ?
C11 H11A 0.9500 . ?
C12 C13 1.371(5) . ?
C12 H12A 0.9500 . ?
C13 C14 1.389(4) . ?
C13 H13A 0.9500 . ?
C14 C16 1.480(4) . ?
C15 C20 1.375(3) . ?
C15 C16 1.400(3) . ?
C15 H15A 0.9500 . ?
C16 C17 1.387(3) . ?
C17 C18 1.378(5) . ?
C17 H17A 0.9500 . ?
C18 C19 1.389(4) . ?
C18 H18A 0.9500 . ?
C19 C20 1.404(3) . ?
C19 H19A 0.9500 . ?
C20 C21 1.472(3) . ?
C21 C22 1.379(3) . ?
C22 C23 1.390(3) . ?
C22 H22A 0.9500 . ?
C23 C24 1.456(3) . ?
C24 C25 1.376(3) . ?
C25 C26 1.383(4) . ?
C25 H25A 0.9500 . ?
C26 C27 1.379(5) . ?
C26 H26A 0.9500 . ?
C27 C28 1.382(4) . ?
C27 H27A 0.9500 . ?
C28 H28A 0.9500 . ?
Fe3 O2 1.9928(15) 9 ?
Fe3 O2 1.9929(15) . ?
Fe3 O2 1.9929(15) 5 ?
Fe3 O1 2.0065(15) . ?
Fe3 O1 2.0066(15) 5 ?
Fe3 O1 2.0066(15) 9 ?
O1 C29 1.305(2) . ?
O2 C30 1.307(3) . ?
O3 C32 1.227(3) . ?
O4 C33 1.224(3) . ?
C29 C34 1.355(3) . ?
C29 C30 1.511(3) . ?
C30 C31 1.354(3) . ?
C31 C32 1.422(4) . ?
C31 H31A 0.9500 . ?
C32 C33 1.563(4) . ?
C33 C34 1.438(3) . ?
C34 H34A 0.9500 . ?
B1 F3 1.358(19) . ?
B1 F4 1.362(17) . ?
B1 F1 1.378(18) . ?
B1 F2 1.381(11) . ?

loop_
_geom_hbond_atom_site_label_D
_geom_hbond_atom_site_label_H
_geom_hbond_atom_site_label_A
_geom_hbond_distance_DH
_geom_hbond_distance_HA
_geom_hbond_distance_DA
_geom_hbond_angle_DHA
_geom_hbond_site_symmetry_A
_geom_hbond_publ_flag
N3 H3 O1 0.90(2) 2.03(2) 2.888(2) 159(3) . yes
N4 H4 O2 0.85(2) 2.09(2) 2.943(2) 173(3) 5 yes
